data_7229356
loop_
_publ_author_name
'He, Xiaohui'
'Yang, Yingping'
'Wang, Suli'
'Han, Zhilong'
'Tu, Guangshui'
'Zhang, Feng'
'Huang, Shengmei'
'Wang, Zijie'
'Chen, Defu'

_publ_section_title
;
 Synthesis of bis-(benzocyclohexan-ketoimino) Ni(ii) with different
 electron groups and their catalytic copolymerization of norbornene and
 polar norbornene
;
_journal_issue 77
_journal_name_full 'RSC Adv.'
_journal_page_first 48745
_journal_paper_doi 10.1039/C7RA09944D
_journal_volume 7
_journal_year 2017
_chemical_formula_sum 'C36 H30 F2 N2 Ni O2'
_chemical_formula_weight 619.33
_chemical_name_systematic
; 
 ? 
;
_space_group_IT_number 14
_symmetry_cell_setting monoclinic
_symmetry_space_group_name_Hall '-P 2yn'
_symmetry_space_group_name_H-M 'P 1 21/n 1'
_atom_sites_solution_hydrogens geom
_atom_sites_solution_primary direct
_atom_sites_solution_secondary difmap
_audit_creation_method SHELXL-97
_audit_update_record
;
2016-09-21 deposited with the CCDC.
2017-10-04 downloaded from the CCDC.
;
_cell_angle_alpha 90.00
_cell_angle_beta 93.538(9)
_cell_angle_gamma 90.00
_cell_formula_units_Z 2
_cell_length_a 8.916(3)
_cell_length_b 7.111(3)
_cell_length_c 21.905(8)
_cell_measurement_temperature 296(2)
_cell_volume 1386.2(9)
_computing_structure_refinement 'SHELXL-97 (Sheldrick, 1997)'
_computing_structure_solution 'SHELXS-97 (Sheldrick, 1990)'
_diffrn_ambient_temperature 296(2)
_diffrn_measured_fraction_theta_full 0.971
_diffrn_measured_fraction_theta_max 0.971
_diffrn_radiation_monochromator graphite
_diffrn_radiation_source 'fine-focus sealed tube'
_diffrn_radiation_type MoK\a
_diffrn_radiation_wavelength 0.71073
_diffrn_reflns_av_R_equivalents 0.0391
_diffrn_reflns_av_sigmaI/netI 0.0412
_diffrn_reflns_limit_h_max 10
_diffrn_reflns_limit_h_min -10
_diffrn_reflns_limit_k_max 8
_diffrn_reflns_limit_k_min -7
_diffrn_reflns_limit_l_max 22
_diffrn_reflns_limit_l_min -27
_diffrn_reflns_number 8415
_diffrn_reflns_theta_full 26.00
_diffrn_reflns_theta_max 26.00
_diffrn_reflns_theta_min 3.42
_exptl_absorpt_coefficient_mu 0.752
_exptl_crystal_colour green
_exptl_crystal_density_diffrn 1.484
_exptl_crystal_density_method 'not measured'
_exptl_crystal_description block
_exptl_crystal_F_000 644
_refine_diff_density_max 0.571
_refine_diff_density_min -0.424
_refine_diff_density_rms 0.061
_refine_ls_extinction_method none
_refine_ls_goodness_of_fit_ref 0.950
_refine_ls_hydrogen_treatment mixed
_refine_ls_matrix_type full
_refine_ls_number_parameters 197
_refine_ls_number_reflns 2632
_refine_ls_number_restraints 0
_refine_ls_restrained_S_all 0.950
_refine_ls_R_factor_all 0.0585
_refine_ls_R_factor_gt 0.0478
_refine_ls_shift/su_max 0.000
_refine_ls_shift/su_mean 0.000
_refine_ls_structure_factor_coef Fsqd
_refine_ls_weighting_details 'calc w=1/[\s^2^(Fo^2^)+(0.0000P)^2^+4.4658P] where P=(Fo^2^+2Fc^2^)/3'
_refine_ls_weighting_scheme calc
_refine_ls_wR_factor_gt 0.0972
_refine_ls_wR_factor_ref 0.1003
_reflns_number_gt 2235
_reflns_number_total 2632
_reflns_threshold_expression >2sigma(I)
_cod_data_source_file c7ra09944d1.cif
_cod_data_source_block 1
_cod_original_sg_symbol_H-M p21/n
_cod_database_code 7229356

loop_
_symmetry_equiv_pos_as_xyz
'x, y, z'
'-x+1/2, y+1/2, -z+1/2'
'-x, -y, -z'
'x-1/2, -y-1/2, z-1/2'

loop_
_atom_site_label
_atom_site_type_symbol
_atom_site_fract_x
_atom_site_fract_y
_atom_site_fract_z
_atom_site_U_iso_or_equiv
_atom_site_adp_type
_atom_site_occupancy
_atom_site_symmetry_multiplicity
_atom_site_calc_flag
_atom_site_refinement_flags
C1 C 0.1921(4) 1.0491(6) -0.14891(17) 0.0432(10) Uani 1 1 d .
C2 C 0.1813(4) 1.1117(5) -0.09084(17) 0.0406(9) Uani 1 1 d .
H2 H 0.1819 1.2397 -0.0822 0.049 Uiso 1 1 calc R
C3 C 0.1692(4) 0.9797(5) -0.04456(16) 0.0341(7) Uani 1 1 d .
H3 H 0.1597 1.0196 -0.0045 0.041 Uiso 1 1 calc R
C4 C 0.1711(3) 0.7887(5) -0.05769(14) 0.0271(7) Uani 1 1 d .
C5 C 0.1750(4) 0.7308(5) -0.11796(15) 0.0337(8) Uani 1 1 d .
H5 H 0.1700 0.6034 -0.1274 0.040 Uiso 1 1 calc R
C6 C 0.1863(4) 0.8620(6) -0.16432(16) 0.0433(9) Uani 1 1 d .
H6 H 0.1899 0.8241 -0.2048 0.052 Uiso 1 1 calc R
C7 C 0.4316(4) 0.7699(5) 0.01365(17) 0.0381(8) Uani 1 1 d .
H7A H 0.4247 0.8072 -0.0286 0.057 Uiso 1 1 calc R
H7B H 0.5236 0.7024 0.0224 0.057 Uiso 1 1 calc R
H7C H 0.4300 0.8796 0.0391 0.057 Uiso 1 1 calc R
C8 C 0.2993(3) 0.6442(4) 0.02624(14) 0.0265(7) Uani 1 1 d .
C9 C 0.3237(3) 0.5194(5) 0.07635(14) 0.0276(7) Uani 1 1 d .
C10 C 0.4677(4) 0.5335(5) 0.11676(16) 0.0358(8) Uani 1 1 d .
H10A H 0.5484 0.4736 0.0962 0.043 Uiso 1 1 calc R
H10B H 0.4937 0.6650 0.1225 0.043 Uiso 1 1 calc R
C11 C 0.4553(4) 0.4428(5) 0.17866(16) 0.0390(9) Uani 1 1 d .
H11A H 0.5547 0.4329 0.1990 0.047 Uiso 1 1 calc R
H11B H 0.3952 0.5226 0.2035 0.047 Uiso 1 1 calc R
C12 C 0.3856(4) 0.2512(5) 0.17419(15) 0.0303(7) Uani 1 1 d .
C13 C 0.4254(4) 0.1085(5) 0.21560(16) 0.0382(8) Uani 1 1 d .
H13 H 0.5032 0.1281 0.2452 0.046 Uiso 1 1 calc R
C14 C 0.3505(4) -0.0621(5) 0.21326(16) 0.0399(9) Uani 1 1 d .
H14 H 0.3783 -0.1566 0.2410 0.048 Uiso 1 1 calc R
C15 C 0.2352(4) -0.0916(5) 0.16992(17) 0.0395(9) Uani 1 1 d .
H15 H 0.1843 -0.2058 0.1685 0.047 Uiso 1 1 calc R
C16 C 0.1947(4) 0.0486(5) 0.12843(15) 0.0330(8) Uani 1 1 d .
H16 H 0.1160 0.0282 0.0993 0.040 Uiso 1 1 calc R
C17 C 0.2704(3) 0.2201(4) 0.12973(14) 0.0268(7) Uani 1 1 d .
C18 C 0.2280(3) 0.3701(5) 0.08433(14) 0.0254(7) Uani 1 1 d .
F1 F 0.2083(3) 1.1784(4) -0.19413(11) 0.0712(8) Uani 1 1 d .
N1 N 0.1743(3) 0.6523(4) -0.00888(12) 0.0258(6) Uani 1 1 d .
Ni1 Ni 0.0000 0.5000 0.0000 0.02339(15) Uani 1 2 d S
O1 O 0.1036(2) 0.3401(3) 0.05275(10) 0.0315(5) Uani 1 1 d .

loop_
_atom_site_aniso_label
_atom_site_aniso_U_11
_atom_site_aniso_U_22
_atom_site_aniso_U_33
_atom_site_aniso_U_23
_atom_site_aniso_U_13
_atom_site_aniso_U_12
C1 0.0354(19) 0.055(3) 0.039(2) 0.0277(18) -0.0016(15) -0.0063(17)
C2 0.040(2) 0.033(2) 0.048(2) 0.0125(17) -0.0060(17) -0.0079(16)
C3 0.0359(18) 0.0319(19) 0.0341(18) 0.0047(15) -0.0005(14) -0.0070(15)
C4 0.0190(15) 0.0340(18) 0.0278(17) 0.0062(14) -0.0031(12) -0.0037(13)
C5 0.0280(17) 0.039(2) 0.0333(19) 0.0013(15) -0.0016(14) 0.0013(15)
C6 0.040(2) 0.067(3) 0.0235(18) 0.0069(18) 0.0015(15) 0.0035(19)
C7 0.0268(17) 0.042(2) 0.045(2) 0.0081(17) -0.0038(15) -0.0130(15)
C8 0.0232(15) 0.0269(16) 0.0294(17) -0.0011(13) 0.0011(13) -0.0053(13)
C9 0.0232(15) 0.0281(17) 0.0310(16) 0.0018(14) -0.0012(12) -0.0015(14)
C10 0.0296(17) 0.036(2) 0.041(2) 0.0036(15) -0.0051(14) -0.0055(15)
C11 0.042(2) 0.037(2) 0.037(2) 0.0001(15) -0.0140(16) -0.0032(16)
C12 0.0307(17) 0.0319(18) 0.0279(17) 0.0003(14) -0.0019(13) 0.0044(14)
C13 0.037(2) 0.042(2) 0.034(2) 0.0003(16) -0.0099(15) 0.0067(16)
C14 0.048(2) 0.036(2) 0.035(2) 0.0086(15) -0.0042(16) 0.0094(17)
C15 0.048(2) 0.0275(19) 0.043(2) 0.0062(16) 0.0055(17) -0.0027(16)
C16 0.0336(18) 0.034(2) 0.0313(18) 0.0025(14) -0.0013(14) -0.0015(14)
C17 0.0247(16) 0.0264(17) 0.0293(17) 0.0010(13) 0.0026(13) 0.0029(13)
C18 0.0195(15) 0.0310(17) 0.0251(16) 0.0005(13) -0.0032(12) 0.0017(13)
F1 0.0745(17) 0.0809(19) 0.0575(16) 0.0467(14) -0.0008(13) -0.0108(15)
N1 0.0224(13) 0.0265(14) 0.0281(14) 0.0055(11) -0.0015(11) -0.0049(11)
Ni1 0.0193(3) 0.0242(3) 0.0261(3) 0.0043(3) -0.0035(2) -0.0039(2)
O1 0.0260(11) 0.0273(12) 0.0400(13) 0.0101(10) -0.0069(10) -0.0066(9)

loop_
_atom_type_symbol
_atom_type_description
_atom_type_scat_dispersion_real
_atom_type_scat_dispersion_imag
_atom_type_scat_source
C C 0.0033 0.0016 'International Tables Vol C Tables 4.2.6.8 and 6.1.1.4'
H H 0.0000 0.0000 'International Tables Vol C Tables 4.2.6.8 and 6.1.1.4'
N N 0.0061 0.0033 'International Tables Vol C Tables 4.2.6.8 and 6.1.1.4'
O O 0.0106 0.0060 'International Tables Vol C Tables 4.2.6.8 and 6.1.1.4'
F F 0.0171 0.0103 'International Tables Vol C Tables 4.2.6.8 and 6.1.1.4'
Ni Ni 0.3393 1.1124 'International Tables Vol C Tables 4.2.6.8 and 6.1.1.4'

loop_
_geom_angle_atom_site_label_1
_geom_angle_atom_site_label_2
_geom_angle_atom_site_label_3
_geom_angle
_geom_angle_site_symmetry_1
_geom_angle_site_symmetry_3
C2 C1 F1 118.4(4) . .
C2 C1 C6 123.0(3) . .
F1 C1 C6 118.6(4) . .
C1 C2 C3 118.4(4) . .
C2 C3 C4 120.4(3) . .
C5 C4 C3 119.3(3) . .
C5 C4 N1 120.4(3) . .
C3 C4 N1 120.3(3) . .
C4 C5 C6 120.3(3) . .
C1 C6 C5 118.4(3) . .
N1 C8 C9 124.3(3) . .
N1 C8 C7 120.5(3) . .
C9 C8 C7 115.2(3) . .
C18 C9 C8 120.9(3) . .
C18 C9 C10 119.0(3) . .
C8 C9 C10 119.6(3) . .
C11 C10 C9 112.9(3) . .
C12 C11 C10 112.5(3) . .
C13 C12 C17 119.2(3) . .
C13 C12 C11 122.2(3) . .
C17 C12 C11 118.5(3) . .
C14 C13 C12 120.8(3) . .
C15 C14 C13 119.9(3) . .
C14 C15 C16 120.0(3) . .
C15 C16 C17 120.7(3) . .
C16 C17 C12 119.4(3) . .
C16 C17 C18 120.6(3) . .
C12 C17 C18 120.0(3) . .
O1 C18 C9 125.3(3) . .
O1 C18 C17 114.4(3) . .
C9 C18 C17 120.1(3) . .
C8 N1 C4 116.1(2) . .
C8 N1 Ni1 125.5(2) . .
C4 N1 Ni1 118.47(19) . .
O1 Ni1 O1 180.00(11) 3_565 .
O1 Ni1 N1 88.03(10) 3_565 .
O1 Ni1 N1 91.97(10) . .
O1 Ni1 N1 91.97(10) 3_565 3_565
O1 Ni1 N1 88.03(10) . 3_565
N1 Ni1 N1 180.00(15) . 3_565
C18 O1 Ni1 128.3(2) . .

loop_
_geom_bond_atom_site_label_1
_geom_bond_atom_site_label_2
_geom_bond_distance
_geom_bond_site_symmetry_2
C1 C2 1.357(5) .
C1 F1 1.366(4) .
C1 C6 1.373(6) .
C2 C3 1.391(5) .
C3 C4 1.389(5) .
C4 C5 1.385(5) .
C4 N1 1.443(4) .
C5 C6 1.387(5) .
C7 C8 1.518(4) .
C8 N1 1.316(4) .
C8 C9 1.418(4) .
C9 C18 1.380(4) .
C9 C10 1.517(4) .
C10 C11 1.512(5) .
C11 C12 1.498(5) .
C12 C13 1.392(5) .
C12 C17 1.389(4) .
C13 C14 1.385(5) .
C14 C15 1.372(5) .
C15 C16 1.382(5) .
C16 C17 1.394(4) .
C17 C18 1.491(4) .
C18 O1 1.288(4) .
N1 Ni1 1.914(2) .
Ni1 O1 1.830(2) 3_565
Ni1 O1 1.830(2) .
Ni1 N1 1.914(2) 3_565
